data_7236705
loop_
_publ_author_name
'Li, Xiangchun'
'Wang, Hengbin'
'Schneider, Julia A.'
'Wei, Zitang'
'Lai, Wen-Yong'
'Huang, Wei'
'Wudl, Fred'
'Zheng, Yonghao'

_publ_section_title
;
 Catalyst-free one-step synthesis of ortho-tetraaryl perylene diimides for
 efficient OPV non-fullerene acceptors
;
_journal_issue 11
_journal_name_full 'Journal of Materials Chemistry C'
_journal_page_first 2781
_journal_paper_doi 10.1039/C7TC00263G
_journal_volume 5
_journal_year 2017
_chemical_formula_sum 'C62 H62 N2 O4 S4'
_chemical_formula_weight 1027.37
_space_group_crystal_system monoclinic
_space_group_IT_number 14
_space_group_name_Hall '-P 2yn'
_space_group_name_H-M_alt 'P 1 21/n 1'
_atom_sites_solution_hydrogens mixed
_audit_creation_method SHELXL-2014/7
_audit_update_record
;
2016-09-13 deposited with the CCDC.
2017-02-15 downloaded from the CCDC.
;
_cell_angle_alpha 90
_cell_angle_beta 93.575(13)
_cell_angle_gamma 90
_cell_formula_units_Z 2
_cell_length_a 6.251(3)
_cell_length_b 20.123(8)
_cell_length_c 21.102(9)
_cell_measurement_reflns_used 271
_cell_measurement_temperature 100(2)
_cell_measurement_theta_max 21
_cell_measurement_theta_min 2
_cell_volume 2649(2)
_computing_structure_refinement 'SHELXL-2014/7 (Sheldrick, 2014)'
_diffrn_ambient_temperature 100(2)
_diffrn_measured_fraction_theta_full 0.977
_diffrn_measured_fraction_theta_max 0.977
_diffrn_measurement_device_type 'Bruker Kappa Apex II'
_diffrn_radiation_type MoK\a
_diffrn_radiation_wavelength 0.71073
_diffrn_reflns_av_R_equivalents 0.1294
_diffrn_reflns_av_unetI/netI 0.2147
_diffrn_reflns_Laue_measured_fraction_full 0.977
_diffrn_reflns_Laue_measured_fraction_max 0.977
_diffrn_reflns_limit_h_max 7
_diffrn_reflns_limit_h_min -7
_diffrn_reflns_limit_k_max 23
_diffrn_reflns_limit_k_min -22
_diffrn_reflns_limit_l_max 13
_diffrn_reflns_limit_l_min -24
_diffrn_reflns_number 9982
_diffrn_reflns_point_group_measured_fraction_full 0.977
_diffrn_reflns_point_group_measured_fraction_max 0.977
_diffrn_reflns_theta_full 24.586
_diffrn_reflns_theta_max 24.586
_diffrn_reflns_theta_min 1.400
_exptl_absorpt_coefficient_mu 0.230
_exptl_absorpt_correction_T_max 0.7451
_exptl_absorpt_correction_T_min 0.5432
_exptl_absorpt_correction_type multi-scan
_exptl_absorpt_process_details sadabs
_exptl_crystal_colour red
_exptl_crystal_density_diffrn 1.288
_exptl_crystal_description needle
_exptl_crystal_F_000 1088
_refine_diff_density_max 0.421
_refine_diff_density_min -0.486
_refine_diff_density_rms 0.074
_refine_ls_extinction_method none
_refine_ls_goodness_of_fit_ref 0.990
_refine_ls_hydrogen_treatment mixed
_refine_ls_matrix_type full
_refine_ls_number_parameters 337
_refine_ls_number_reflns 4356
_refine_ls_number_restraints 12
_refine_ls_restrained_S_all 0.989
_refine_ls_R_factor_all 0.2448
_refine_ls_R_factor_gt 0.0935
_refine_ls_shift/su_max 0.002
_refine_ls_shift/su_mean 0.000
_refine_ls_structure_factor_coef Fsqd
_refine_ls_weighting_details 'w=1/[\s^2^(Fo^2^)+(0.1240P)^2^] where P=(Fo^2^+2Fc^2^)/3'
_refine_ls_weighting_scheme calc
_refine_ls_wR_factor_gt 0.2069
_refine_ls_wR_factor_ref 0.2810
_reflns_Friedel_coverage 0.000
_reflns_number_gt 1699
_reflns_number_total 4356
_reflns_threshold_expression 'I > 2\s(I)'
_cod_data_source_file c7tc00263g2.cif
_cod_data_source_block z07082016_0m_a
_cod_original_sg_symbol_H-M 'P 21/n'
_cod_database_code 7236705
_shelx_shelxl_version_number 2014/7
_shelx_space_group_comment
;
The symmetry employed for this shelxl refinement is uniquely defined
by the following loop, which should always be used as a source of
symmetry information in preference to the above space-group names.
They are only intended as comments.
;

loop_
_space_group_symop_operation_xyz
'x, y, z'
'-x+1/2, y+1/2, -z+1/2'
'-x, -y, -z'
'x-1/2, -y-1/2, z-1/2'

loop_
_atom_site_label
_atom_site_type_symbol
_atom_site_fract_x
_atom_site_fract_y
_atom_site_fract_z
_atom_site_U_iso_or_equiv
_atom_site_adp_type
_atom_site_occupancy
_atom_site_site_symmetry_order
_atom_site_calc_flag
_atom_site_refinement_flags_posn
_atom_site_refinement_flags_adp
_atom_site_refinement_flags_occupancy
_atom_site_disorder_assembly
_atom_site_disorder_group
C1 C -0.1983(13) 0.3342(4) 0.2555(3) 0.048(2) Uani 1 1 d D . . A 4
C2 C -0.3080(14) 0.3905(4) 0.2564(3) 0.047(2) Uani 1 1 d D . . A 4
C4 C 0.0198(12) 0.4215(3) 0.3074(3) 0.0359(18) Uani 1 1 d . . . A 4
C5 C 0.1844(12) 0.4579(3) 0.3474(3) 0.0326(18) Uani 1 1 d . . . A 4
C6 C 0.3099(11) 0.5105(3) 0.3271(3) 0.0331(18) Uani 1 1 d . . . A 4
C7 C 0.3020(13) 0.5295(4) 0.2585(4) 0.047(2) Uani 1 1 d . . . A 4
C8 C 0.5301(12) 0.6258(4) 0.2853(3) 0.0372(18) Uani 1 1 d . . . A 4
C9 C 0.5755(11) 0.5999(3) 0.3511(3) 0.0309(17) Uani 1 1 d . . . A 4
C10 C 0.7216(11) 0.6306(3) 0.3939(3) 0.0309(17) Uani 1 1 d . . . A 4
C11 C 0.7435(11) 0.6065(3) 0.4562(3) 0.0350(18) Uani 1 1 d . . . A 4
H11 H 0.8465 0.6273 0.4848 0.042 Uiso 1 1 calc R U . A 4
C12 C 0.6262(11) 0.5550(3) 0.4788(3) 0.0323(17) Uani 1 1 d . . . A 4
C13 C 0.4770(11) 0.5221(3) 0.4355(3) 0.0314(17) Uani 1 1 d . . . A 4
C14 C 0.3526(11) 0.4688(3) 0.4550(3) 0.0315(17) Uani 1 1 d . . . A 4
C15 C 0.2092(12) 0.4379(3) 0.4116(3) 0.0351(18) Uani 1 1 d . . . A 4
H15 H 0.1249 0.4021 0.4255 0.042 Uiso 1 1 calc R U . A 4
C16 C 0.4533(11) 0.5443(3) 0.3707(3) 0.0313(17) Uani 1 1 d . . . A 4
C17 C 0.8644(12) 0.6863(3) 0.3797(3) 0.0396(19) Uani 1 1 d . . . A 4
C18 C 1.1611(15) 0.7541(5) 0.3502(5) 0.072(3) Uani 1 1 d D . . A 4
C19 C 1.0445(18) 0.7894(5) 0.3859(5) 0.075(3) Uani 1 1 d D . . A 4
C21 C 0.3806(15) 0.6118(4) 0.1746(3) 0.065(3) Uani 1 1 d . . . A 4
C22 C 0.2122(15) 0.6637(4) 0.1693(4) 0.067(3) Uani 1 1 d . . . A 4
H22A H 0.0793 0.6444 0.1846 0.080 Uiso 1 1 calc R U . A 4
H22B H 0.2566 0.7002 0.1987 0.080 Uiso 1 1 calc R U . A 4
C23 C 0.1589(14) 0.6932(4) 0.1064(3) 0.063(3) Uani 1 1 d . . . A 4
H23A H 0.1169 0.6570 0.0764 0.076 Uiso 1 1 calc R U . A 4
H23B H 0.2896 0.7142 0.0914 0.076 Uiso 1 1 calc R U . A 4
C24 C -0.0176(15) 0.7441(4) 0.1041(4) 0.070(3) Uani 1 1 d . . . A 4
H24A H -0.1477 0.7227 0.1191 0.084 Uiso 1 1 calc R U . A 4
H24B H 0.0244 0.7797 0.1348 0.084 Uiso 1 1 calc R U . A 4
C25 C -0.0767(15) 0.7760(5) 0.0421(4) 0.076(3) Uani 1 1 d . . . A 4
H25A H -0.1208 0.7407 0.0113 0.092 Uiso 1 1 calc R U . A 4
H25B H 0.0532 0.7973 0.0268 0.092 Uiso 1 1 calc R U . A 4
C26 C -0.2505(14) 0.8268(4) 0.0413(4) 0.071(3) Uani 1 1 d . . . A 4
H26A H -0.3834 0.8059 0.0535 0.107 Uiso 1 1 calc R U . A 4
H26B H -0.2726 0.8454 -0.0016 0.107 Uiso 1 1 calc R U . A 4
H26C H -0.2096 0.8624 0.0713 0.107 Uiso 1 1 calc R U . A 4
C28 C 0.663(2) 0.5352(7) 0.1361(5) 0.128(6) Uani 1 1 d . . . A 4
C29 C 0.708(3) 0.4980(8) 0.0866(6) 0.165(7) Uani 1 1 d . . . A 4
H29A H 0.7501 0.5294 0.0535 0.198 Uiso 1 1 calc R U . A 4
H29B H 0.5701 0.4781 0.0706 0.198 Uiso 1 1 calc R U . A 4
C30 C 0.870(3) 0.4421(8) 0.0874(6) 0.150(6) Uani 1 1 d . . . A 4
H30A H 0.9890 0.4585 0.1166 0.180 Uiso 1 1 calc R U . A 4
H30B H 0.8016 0.4062 0.1110 0.180 Uiso 1 1 calc R U . A 4
C31 C 0.969(4) 0.4101(8) 0.0433(8) 0.204(8) Uani 1 1 d . . . A 4
H31A H 0.9189 0.3640 0.0411 0.306 Uiso 1 1 calc R U . A 4
H31B H 1.1242 0.4107 0.0539 0.306 Uiso 1 1 calc R U . A 4
H31C H 0.9385 0.4317 0.0022 0.306 Uiso 1 1 calc R U . A 4
C3A C -0.1918(9) 0.4482(3) 0.2878(2) 0.0534(7) Uani 0.821(4) 1 d . . P A 4
C20A C 0.8565(8) 0.7559(2) 0.4107(2) 0.0670(9) Uani 0.701(5) 1 d . . P A 4
C3B C 0.0445(4) 0.33954(11) 0.29022(11) 0.0534(7) Uani 0.179(4) 1 d . . P A 4
C20B C 1.0673(5) 0.67954(14) 0.33533(14) 0.0670(9) Uani 0.299(5) 1 d . . P A 4
C27A C 0.463(3) 0.5724(11) 0.1257(8) 0.066(5) Uani 0.524(15) 1 d . . P A 4
N1 N 0.4121(10) 0.5868(3) 0.2422(3) 0.0405(16) Uani 1 1 d . . . A 4
O1 O 0.2089(10) 0.4967(3) 0.2179(2) 0.072(2) Uani 1 1 d . . . A 4
O2 O 0.5971(10) 0.6805(3) 0.2704(2) 0.0641(17) Uani 1 1 d . . . A 4
S1A S 0.0445(4) 0.33954(11) 0.29022(11) 0.0534(7) Uani 0.821(4) 1 d . . P A 4
S2A S 1.0673(5) 0.67954(14) 0.33533(14) 0.0670(9) Uani 0.701(5) 1 d . . P A 4
S1B S -0.1918(9) 0.4482(3) 0.2878(2) 0.0534(7) Uani 0.179(4) 1 d . . P A 4
S2B S 0.8565(8) 0.7559(2) 0.4107(2) 0.0670(9) Uani 0.299(5) 1 d . . P A 4
C27B C 0.581(4) 0.6117(12) 0.1427(9) 0.066(5) Uani 0.476(15) 1 d . . P A 4
H2 H -0.443(9) 0.401(2) 0.236(3) 0.07(3) Uiso 1 1 d D . . B 4
H18 H 1.275(9) 0.764(3) 0.324(3) 0.08(3) Uiso 1 1 d D . . C 4
H19 H 1.069(12) 0.830(4) 0.408(5) 0.19(6) Uiso 1 1 d D . . D 4
H1 H -0.239(9) 0.292(2) 0.239(4) 0.10(3) Uiso 1 1 d D . . E 4

loop_
_atom_site_aniso_label
_atom_site_aniso_U_11
_atom_site_aniso_U_22
_atom_site_aniso_U_33
_atom_site_aniso_U_23
_atom_site_aniso_U_13
_atom_site_aniso_U_12
C1 0.064(6) 0.029(5) 0.049(5) -0.006(4) -0.005(4) -0.002(5)
C2 0.048(6) 0.046(5) 0.047(5) 0.002(4) -0.003(4) 0.010(5)
C4 0.045(5) 0.033(4) 0.029(4) 0.004(3) 0.002(4) 0.013(4)
C5 0.038(5) 0.028(4) 0.032(4) -0.008(3) 0.004(4) 0.003(4)
C6 0.031(4) 0.037(4) 0.030(4) 0.001(3) -0.003(3) 0.014(4)
C7 0.042(5) 0.061(6) 0.036(5) 0.006(4) -0.001(4) 0.004(5)
C8 0.038(5) 0.032(5) 0.042(4) 0.007(4) 0.007(4) 0.003(4)
C9 0.033(4) 0.027(4) 0.033(4) 0.006(3) 0.007(3) 0.012(4)
C10 0.035(5) 0.023(4) 0.034(4) -0.001(3) -0.001(4) 0.002(4)
C11 0.039(5) 0.037(4) 0.029(4) -0.011(3) 0.000(3) 0.000(4)
C12 0.034(5) 0.024(4) 0.039(4) -0.002(3) 0.004(4) -0.003(4)
C13 0.035(5) 0.019(4) 0.041(4) -0.002(3) 0.010(4) 0.003(4)
C14 0.033(5) 0.027(4) 0.033(4) -0.002(3) -0.002(4) 0.006(4)
C15 0.041(5) 0.028(4) 0.037(4) -0.001(3) 0.009(4) 0.002(4)
C16 0.032(4) 0.027(4) 0.034(4) 0.003(3) 0.000(3) 0.006(4)
C17 0.046(5) 0.039(5) 0.034(4) 0.014(3) 0.005(4) -0.002(4)
C18 0.033(6) 0.103(9) 0.079(7) 0.059(6) 0.004(5) 0.004(6)
C19 0.092(9) 0.054(7) 0.076(7) 0.018(5) -0.008(6) -0.016(6)
C21 0.095(7) 0.076(6) 0.025(4) 0.019(4) 0.009(5) 0.043(6)
C22 0.085(7) 0.063(6) 0.049(5) 0.007(4) -0.026(5) 0.016(6)
C23 0.069(7) 0.068(6) 0.050(5) 0.008(4) -0.014(5) 0.006(5)
C24 0.075(7) 0.072(6) 0.061(5) 0.001(5) -0.008(5) 0.024(6)
C25 0.073(7) 0.077(7) 0.079(6) 0.031(5) 0.001(6) 0.003(6)
C26 0.054(6) 0.071(6) 0.089(7) 0.023(5) 0.002(5) 0.025(5)
C28 0.174(14) 0.148(12) 0.063(7) 0.021(7) 0.029(8) 0.111(11)
C29 0.27(2) 0.134(13) 0.093(10) 0.039(9) 0.019(12) 0.024(14)
C30 0.24(2) 0.118(13) 0.099(11) 0.012(9) 0.053(12) 0.025(13)
C31 0.31(3) 0.134(15) 0.173(17) 0.021(12) 0.052(17) 0.000(16)
C3A 0.0537(16) 0.0434(14) 0.0613(14) -0.0146(11) -0.0109(12) 0.0120(12)
C20A 0.0672(19) 0.0522(17) 0.0852(18) 0.0123(13) 0.0322(15) 0.0038(15)
C3B 0.0537(16) 0.0434(14) 0.0613(14) -0.0146(11) -0.0109(12) 0.0120(12)
C20B 0.0672(19) 0.0522(17) 0.0852(18) 0.0123(13) 0.0322(15) 0.0038(15)
C27A 0.072(14) 0.091(15) 0.034(8) 0.022(8) 0.004(8) 0.022(9)
N1 0.045(4) 0.039(4) 0.037(3) 0.000(3) 0.000(3) 0.009(3)
O1 0.074(5) 0.110(5) 0.030(3) 0.007(3) -0.015(3) -0.040(4)
O2 0.081(5) 0.054(4) 0.055(3) 0.022(3) -0.012(3) -0.015(3)
S1A 0.0537(16) 0.0434(14) 0.0613(14) -0.0146(11) -0.0109(12) 0.0120(12)
S2A 0.0672(19) 0.0522(17) 0.0852(18) 0.0123(13) 0.0322(15) 0.0038(15)
S1B 0.0537(16) 0.0434(14) 0.0613(14) -0.0146(11) -0.0109(12) 0.0120(12)
S2B 0.0672(19) 0.0522(17) 0.0852(18) 0.0123(13) 0.0322(15) 0.0038(15)
C27B 0.072(14) 0.091(15) 0.034(8) 0.022(8) 0.004(8) 0.022(9)

loop_
_atom_type_symbol
_atom_type_description
_atom_type_scat_dispersion_real
_atom_type_scat_dispersion_imag
_atom_type_scat_source
C C 0.0033 0.0016 'International Tables Vol C Tables 4.2.6.8 and 6.1.1.4'
N N 0.0061 0.0033 'International Tables Vol C Tables 4.2.6.8 and 6.1.1.4'
O O 0.0106 0.0060 'International Tables Vol C Tables 4.2.6.8 and 6.1.1.4'
S S 0.1246 0.1234 'International Tables Vol C Tables 4.2.6.8 and 6.1.1.4'
H H 0.0000 0.0000 'International Tables Vol C Tables 4.2.6.8 and 6.1.1.4'

loop_
_geom_angle_atom_site_label_1
_geom_angle_atom_site_label_2
_geom_angle_atom_site_label_3
_geom_angle
_geom_angle_site_symmetry_3
C2 C1 C3B 113.7(6) .
C2 C1 H1 130(3) .
C3B C1 H1 116(3) .
C1 C2 C3A 115.5(7) .
C1 C2 H2 130(3) .
C3A C2 H2 114(3) .
C3A C4 C5 124.3(6) .
C3A C4 C3B 112.9(5) .
C5 C4 C3B 122.1(5) .
C6 C5 C15 118.6(6) .
C6 C5 C4 125.5(6) .
C15 C5 C4 115.9(6) .
C5 C6 C16 120.5(6) .
C5 C6 C7 120.2(7) .
C16 C6 C7 119.2(7) .
O1 C7 N1 120.0(7) .
O1 C7 C6 122.4(8) .
N1 C7 C6 117.5(7) .
O2 C8 N1 121.3(6) .
O2 C8 C9 120.2(7) .
N1 C8 C9 118.5(7) .
C10 C9 C16 120.1(6) .
C10 C9 C8 121.9(7) .
C16 C9 C8 117.9(6) .
C9 C10 C11 118.6(6) .
C9 C10 C17 126.1(6) .
C11 C10 C17 115.3(6) .
C12 C11 C10 124.4(7) .
C12 C11 H11 117.8 .
C10 C11 H11 117.8 .
C11 C12 C13 118.0(6) .
C11 C12 C14 123.8(6) 3_666
C13 C12 C14 118.2(6) 3_666
C14 C13 C12 121.3(6) .
C14 C13 C16 119.4(6) .
C12 C13 C16 119.3(6) .
C15 C14 C13 119.8(6) .
C15 C14 C12 119.7(7) 3_666
C13 C14 C12 120.5(6) 3_666
C14 C15 C5 122.2(7) .
C14 C15 H15 118.9 .
C5 C15 H15 118.9 .
C6 C16 C9 121.0(6) .
C6 C16 C13 119.5(6) .
C9 C16 C13 119.5(6) .
C10 C17 C20A 124.5(5) .
C10 C17 C20B 123.7(5) .
C20A C17 C20B 111.4(5) .
C19 C18 C20B 114.0(7) .
C19 C18 H18 134(3) .
C20B C18 H18 111(4) .
C18 C19 C20A 116.5(9) .
C18 C19 H19 133(3) .
C20A C19 H19 109(4) .
C27A C21 C27B 45.9(10) .
C27A C21 C22 128.6(9) .
C27B C21 C22 126.3(10) .
C27A C21 N1 117.9(9) .
C27B C21 N1 111.7(9) .
C22 C21 N1 110.8(6) .
C23 C22 C21 118.2(7) .
C23 C22 H22A 107.8 .
C21 C22 H22A 107.8 .
C23 C22 H22B 107.8 .
C21 C22 H22B 107.8 .
H22A C22 H22B 107.1 .
C22 C23 C24 115.4(7) .
C22 C23 H23A 108.4 .
C24 C23 H23A 108.4 .
C22 C23 H23B 108.4 .
C24 C23 H23B 108.4 .
H23A C23 H23B 107.5 .
C25 C24 C23 117.7(7) .
C25 C24 H24A 107.9 .
C23 C24 H24A 107.9 .
C25 C24 H24B 107.9 .
C23 C24 H24B 107.9 .
H24A C24 H24B 107.2 .
C24 C25 C26 116.6(8) .
C24 C25 H25A 108.1 .
C26 C25 H25A 108.1 .
C24 C25 H25B 108.1 .
C26 C25 H25B 108.1 .
H25A C25 H25B 107.3 .
C25 C26 H26A 109.5 .
C25 C26 H26B 109.5 .
H26A C26 H26B 109.5 .
C25 C26 H26C 109.5 .
H26A C26 H26C 109.5 .
H26B C26 H26C 109.5 .
C29 C28 C27A 113.0(15) .
C29 C28 C27B 133.0(12) .
C27A C28 C27B 42.3(9) .
C28 C29 C30 125.8(13) .
C28 C29 H29A 105.9 .
C30 C29 H29A 105.9 .
C28 C29 H29B 105.9 .
C30 C29 H29B 105.9 .
H29A C29 H29B 106.2 .
C31 C30 C29 134.4(16) .
C31 C30 H30A 103.6 .
C29 C30 H30A 103.6 .
C31 C30 H30B 103.6 .
C29 C30 H30B 103.6 .
H30A C30 H30B 105.3 .
C30 C31 H31A 109.5 .
C30 C31 H31B 109.5 .
H31A C31 H31B 109.5 .
C30 C31 H31C 109.5 .
H31A C31 H31C 109.5 .
H31B C31 H31C 109.5 .
C4 C3A C2 104.2(5) .
C19 C20A C17 102.4(6) .
C1 C3B C4 93.7(4) .
C17 C20B C18 95.5(5) .
C21 C27A C28 121.4(14) .
C8 N1 C7 123.9(6) .
C8 N1 C21 117.7(7) .
C7 N1 C21 118.0(7) .
C21 C27B C28 108.8(16) .

loop_
_geom_bond_atom_site_label_1
_geom_bond_atom_site_label_2
_geom_bond_distance
_geom_bond_site_symmetry_2
C1 C2 1.325(10) .
C1 C3B 1.647(8) .
C1 H1 0.94(4) .
C2 C3A 1.501(9) .
C2 H2 0.94(4) .
C4 C3A 1.462(8) .
C4 C5 1.483(9) .
C4 C3B 1.698(7) .
C5 C6 1.400(9) .
C5 C15 1.413(9) .
C6 C16 1.418(9) .
C6 C7 1.494(9) .
C7 O1 1.203(8) .
C7 N1 1.398(9) .
C8 O2 1.226(8) .
C8 N1 1.379(9) .
C8 C9 1.494(9) .
C9 C10 1.388(9) .
C9 C16 1.431(9) .
C10 C11 1.402(9) .
C10 C17 1.475(9) .
C11 C12 1.372(9) .
C11 H11 0.9500 .
C12 C13 1.428(9) .
C12 C14 1.474(9) 3_666
C13 C14 1.402(9) .
C13 C16 1.437(9) .
C14 C15 1.388(9) .
C14 C12 1.474(9) 3_666
C15 H15 0.9500 .
C17 C20A 1.548(8) .
C17 C20B 1.629(7) .
C18 C19 1.294(13) .
C18 C20B 1.634(11) .
C18 H18 0.94(4) .
C19 C20A 1.478(11) .
C19 H19 0.95(4) .
C21 C27A 1.42(2) .
C21 C27B 1.46(2) .
C21 C22 1.482(10) .
C21 N1 1.513(9) .
C22 C23 1.473(10) .
C22 H22A 0.9900 .
C22 H22B 0.9900 .
C23 C24 1.505(10) .
C23 H23A 0.9900 .
C23 H23B 0.9900 .
C24 C25 1.483(10) .
C24 H24A 0.9900 .
C24 H24B 0.9900 .
C25 C26 1.490(11) .
C25 H25A 0.9900 .
C25 H25B 0.9900 .
C26 H26A 0.9800 .
C26 H26B 0.9800 .
C26 H26C 0.9800 .
C28 C29 1.329(16) .
C28 C27A 1.46(2) .
C28 C27B 1.63(2) .
C29 C30 1.514(18) .
C29 H29A 0.9900 .
C29 H29B 0.9900 .
C30 C31 1.317(18) .
C30 H30A 0.9900 .
C30 H30B 0.9900 .
C31 H31A 0.9800 .
C31 H31B 0.9800 .
C31 H31C 0.9800 .
